data_7244901
loop_
_publ_author_name
'Gullo, Maria Chiara'
'Marchi\`o, Luciano'
'Casnati, Alessandro'
'Baldini, Laura'

_publ_section_title
;
 Halogen-bonded architectures of multivalent calix[4]arenes
;
_journal_name_full CrystEngComm
_journal_paper_doi 10.1039/D2CE00193D
_journal_year 2022
_chemical_formula_moiety 'C40 H28 I4 O4'
_chemical_formula_sum 'C40 H28 I4 O4'
_chemical_formula_weight 1080.22
_space_group_crystal_system monoclinic
_space_group_IT_number 15
_space_group_name_Hall '-C 2yc'
_space_group_name_H-M_alt 'C 1 2/c 1'
_atom_sites_solution_hydrogens geom
_atom_sites_solution_primary dual
_audit_creation_date 2022-01-19
_audit_creation_method
;
Olex2 1.3
(compiled 2020.11.12 svn.r5f609507 for OlexSys, GUI svn.r6408)
;
_audit_update_record
;
2022-01-20 deposited with the CCDC.	2022-03-17 downloaded from the CCDC.
;
_cell_angle_alpha 90
_cell_angle_beta 98.548(5)
_cell_angle_gamma 90
_cell_formula_units_Z 4
_cell_length_a 12.8824(8)
_cell_length_b 19.0447(11)
_cell_length_c 15.1918(11)
_cell_measurement_reflns_used 1262
_cell_measurement_temperature 200
_cell_measurement_theta_max 43.709
_cell_measurement_theta_min 4.178
_cell_volume 3685.8(4)
_computing_cell_refinement 'SAINT V8.40B (?, 2016)'
_computing_data_reduction 'SAINT V8.40B (?, 2016)'
_computing_molecular_graphics 'Olex2 1.3 (Dolomanov et al., 2009)'
_computing_publication_material 'Olex2 1.3 (Dolomanov et al., 2009)'
_computing_structure_refinement 'SHELXL 2018/3 (Sheldrick, 2015)'
_computing_structure_solution 'SHELXT 2014/5 (Sheldrick, 2014)'
_diffrn_ambient_temperature 200.0
_diffrn_detector_area_resol_mean 7.4
_diffrn_measured_fraction_theta_full 0.919
_diffrn_measured_fraction_theta_max 0.919
_diffrn_measurement_device_type 'Bruker D8 venture PhotonII area detector'
_diffrn_measurement_method 'omega and theta scans'
_diffrn_radiation_monochromator 'multilayer mirror optics'
_diffrn_radiation_type CuK\a
_diffrn_radiation_wavelength 1.54178
_diffrn_reflns_av_unetI/netI 0.1719
_diffrn_reflns_Laue_measured_fraction_full 0.919
_diffrn_reflns_Laue_measured_fraction_max 0.919
_diffrn_reflns_limit_h_max 15
_diffrn_reflns_limit_h_min -15
_diffrn_reflns_limit_k_max 22
_diffrn_reflns_limit_k_min 0
_diffrn_reflns_limit_l_max 18
_diffrn_reflns_limit_l_min 0
_diffrn_reflns_number 2999
_diffrn_reflns_point_group_measured_fraction_full 0.919
_diffrn_reflns_point_group_measured_fraction_max 0.919
_diffrn_reflns_theta_full 66.580
_diffrn_reflns_theta_max 66.580
_diffrn_reflns_theta_min 4.175
_diffrn_source microfocus
_exptl_absorpt_coefficient_mu 26.874
_exptl_absorpt_correction_T_max 0.745
_exptl_absorpt_correction_T_min 0.542
_exptl_absorpt_correction_type multi-scan
_exptl_absorpt_process_details
;
 TWINABS-2012/1 (Bruker,2012) was used for absorption correction.

Final HKLF 4 output contains 42251 reflections, Rint = 0.2163
 (8267 with I > 3sig(I), Rint = 0.1373)
;
_exptl_crystal_colour 'clear light colourless'
_exptl_crystal_colour_lustre clear
_exptl_crystal_colour_modifier light
_exptl_crystal_colour_primary colourless
_exptl_crystal_density_diffrn 1.947
_exptl_crystal_description block
_exptl_crystal_F_000 2048
_exptl_crystal_size_max 0.09
_exptl_crystal_size_mid 0.06
_exptl_crystal_size_min 0.05
_refine_diff_density_max 1.108
_refine_diff_density_min -0.742
_refine_diff_density_rms 0.207
_refine_ls_extinction_method none
_refine_ls_goodness_of_fit_ref 1.072
_refine_ls_hydrogen_treatment constr
_refine_ls_matrix_type full
_refine_ls_number_parameters 206
_refine_ls_number_reflns 2999
_refine_ls_number_restraints 67
_refine_ls_restrained_S_all 1.070
_refine_ls_R_factor_all 0.1554
_refine_ls_R_factor_gt 0.0990
_refine_ls_shift/su_max 0.000
_refine_ls_shift/su_mean 0.000
_refine_ls_structure_factor_coef Fsqd
_refine_ls_weighting_details 'w=1/[\s^2^(Fo^2^)+(0.0789P)^2^] where P=(Fo^2^+2Fc^2^)/3'
_refine_ls_weighting_scheme calc
_refine_ls_wR_factor_gt 0.2093
_refine_ls_wR_factor_ref 0.2351
_reflns_Friedel_coverage 0.000
_reflns_number_gt 1541
_reflns_number_total 2999
_reflns_threshold_expression 'I > 2\s(I)'
_cod_data_source_file d2ce00193d2.cif
_cod_data_source_block cu_aro12_0m_4
_cod_database_code 7244901
_shelx_shelxl_version_number 2014/7
_shelx_space_group_comment
;
The symmetry employed for this shelxl refinement is uniquely defined
by the following loop, which should always be used as a source of
symmetry information in preference to the above space-group names.
They are only intended as comments.
;
_shelx_estimated_absorpt_t_max 0.347
_shelx_estimated_absorpt_t_min 0.196
_olex2_refinement_description
;
1. Restrained distances
 C17-C16
 1.35 with sigma of 0.02
 C18-C17 = C21-C20
 1.18 with sigma of 0.02
 C17-C16 = C20-C19
 1.46 with sigma of 0.02
 O2-C19 = O1-C16
 1.43 with sigma of 0.02
2. Uiso/Uaniso restraints and constraints
C10 \\sim C8 \\sim C9 \\sim C13 \\sim C12 \\sim C11: within 1.7A with sigma of
0.01 and sigma for terminal atoms of 0.02 within 1.7A
C17 \\sim C18: within 1.7A with sigma of 0.01 and sigma for terminal atoms of
0.02 within 1.7A
C17 \\sim C18 \\sim C16: within 1.7A with sigma of 0.01 and sigma for terminal
atoms of 0.02 within 1.7A
C19 \\sim C20 \\sim C21: within 1.7A with sigma of 0.01 and sigma for terminal
atoms of 0.02 within 1.7A
3. Others
 Fixed Sof: H15A(0.5) H15B(0.5) H14A(0.5) H14B(0.5)
4.a Secondary CH2 refined with riding coordinates:
 C19(H19A,H19B), C7(H7A,H7B), C15(H15A,H15B), C16(H16A,H16B), C14(H14A,H14B)
4.b Aromatic/amide H refined with riding coordinates:
 C3(H3), C4(H4), C5(H5), C10(H10), C11(H11), C9(H9)
4.c Fitted hexagon refined as free rotating group:
 C10(C11,C12,C13,C8,C9)
;
_olex2_submission_special_instructions 'No special instructions were received'

loop_
_space_group_symop_operation_xyz
'x, y, z'
'-x, y, -z+1/2'
'x+1/2, y+1/2, z'
'-x+1/2, y+1/2, -z+1/2'
'-x, -y, -z'
'x, -y, z-1/2'
'-x+1/2, -y+1/2, -z'
'x+1/2, -y+1/2, z-1/2'

loop_
_atom_site_label
_atom_site_type_symbol
_atom_site_fract_x
_atom_site_fract_y
_atom_site_fract_z
_atom_site_U_iso_or_equiv
_atom_site_adp_type
_atom_site_occupancy
_atom_site_site_symmetry_order
_atom_site_calc_flag
_atom_site_refinement_flags_posn
_atom_site_refinement_flags_adp
_atom_site_refinement_flags_occupancy
_atom_site_disorder_assembly
_atom_site_disorder_group
I1 I 0.42140(9) 0.44569(6) 0.61477(10) 0.0877(5) Uani 1 1 d . . . . .
I2 I 0.47643(9) 0.68442(7) 0.88570(10) 0.0858(5) Uani 1 1 d . . . . .
O2 O 0.8782(8) 0.6611(5) 0.8401(7) 0.061(3) Uani 1 1 d D . . . .
C3 C 0.9424(13) 0.4184(9) 0.8945(14) 0.071(5) Uani 1 1 d . . . . .
H3 H 0.9904 0.3869 0.9275 0.086 Uiso 1 1 calc R . . . .
C21 C 0.6325(11) 0.6969(9) 0.8877(13) 0.071(4) Uani 1 1 d D U . . .
O1 O 0.8403(8) 0.4606(5) 0.6644(9) 0.064(3) Uani 1 1 d D . . . .
C4 C 0.8910(14) 0.4627(9) 0.9423(16) 0.083(6) Uani 1 1 d . . . . .
H4 H 0.9015 0.4628 1.0055 0.100 Uiso 1 1 calc R . . . .
C2 C 0.9329(11) 0.4137(8) 0.8020(14) 0.065(5) Uani 1 1 d . . . . .
C6 C 0.8020(13) 0.5091(8) 0.7976(13) 0.067(4) Uani 1 1 d . . . . .
C19 C 0.8340(12) 0.7142(9) 0.8887(13) 0.078(4) Uani 1 1 d D U . . .
H19A H 0.8483 0.7604 0.8629 0.094 Uiso 1 1 calc R . . . .
H19B H 0.8705 0.7135 0.9508 0.094 Uiso 1 1 calc R . . . .
C18 C 0.5801(13) 0.4269(8) 0.6128(14) 0.080(4) Uani 1 1 d D U . . .
C1 C 0.8603(12) 0.4610(8) 0.7564(14) 0.066(5) Uani 1 1 d . . . . .
C7 C 0.7324(11) 0.5639(9) 0.7549(15) 0.083(6) Uani 1 1 d . . . . .
H7A H 0.6992 0.5877 0.8015 0.100 Uiso 1 1 calc R . . . .
H7B H 0.6758 0.5409 0.7137 0.100 Uiso 1 1 calc R . . . .
C15 C 1.0000 0.3696(12) 0.7500 0.083(8) Uani 1 2 d S T P . .
H15A H 0.9540 0.3390 0.7083 0.099 Uiso 0.5 1 calc R . . . .
H15B H 1.0460 0.3390 0.7917 0.099 Uiso 0.5 1 calc R . . . .
C5 C 0.8220(15) 0.5077(9) 0.8923(15) 0.079(6) Uani 1 1 d . . . . .
H5 H 0.7850 0.5403 0.9234 0.095 Uiso 1 1 calc R . . . .
C10 C 0.8099(8) 0.6719(6) 0.5652(5) 0.075(3) Uani 1 1 d . U . . .
H10 H 0.7945 0.6744 0.5021 0.090 Uiso 1 1 calc R . . . .
C11 C 0.8828(8) 0.7176(5) 0.6111(7) 0.066(3) Uani 1 1 d G U . . .
H11 H 0.9172 0.7513 0.5795 0.079 Uiso 1 1 calc R . . . .
C12 C 0.9054(7) 0.7140(4) 0.7034(7) 0.058(3) Uani 1 1 d G U . . .
C13 C 0.8550(7) 0.6647(5) 0.7497(5) 0.054(3) Uani 1 1 d G U . . .
C8 C 0.7821(7) 0.6190(4) 0.7037(7) 0.058(3) Uani 1 1 d G U . . .
C9 C 0.7595(7) 0.6226(5) 0.6115(7) 0.066(3) Uani 1 1 d G U . . .
H9 H 0.7097 0.5914 0.5800 0.079 Uiso 1 1 calc R . . . .
C16 C 0.7797(12) 0.4017(8) 0.6257(14) 0.088(4) Uani 1 1 d D U . . .
H16A H 0.7998 0.3917 0.5665 0.105 Uiso 1 1 calc R . . . .
H16B H 0.7978 0.3599 0.6636 0.105 Uiso 1 1 calc R . . . .
C17 C 0.6715(12) 0.4121(8) 0.6158(14) 0.080(4) Uani 1 1 d D U . . .
C14 C 1.0000 0.7607(10) 0.7500 0.067(7) Uani 1 2 d S T P . .
H14A H 0.9748 0.7912 0.7951 0.081 Uiso 0.5 1 calc R . . . .
H14B H 1.0252 0.7912 0.7049 0.081 Uiso 0.5 1 calc R . . . .
C20 C 0.7213(10) 0.7088(9) 0.8904(13) 0.072(4) Uani 1 1 d D U . . .

loop_
_atom_site_aniso_label
_atom_site_aniso_U_11
_atom_site_aniso_U_22
_atom_site_aniso_U_33
_atom_site_aniso_U_23
_atom_site_aniso_U_13
_atom_site_aniso_U_12
I1 0.0670(7) 0.0747(8) 0.1184(12) -0.0086(7) 0.0042(6) 0.0067(5)
I2 0.0656(7) 0.0781(8) 0.1171(12) -0.0065(7) 0.0245(6) -0.0097(6)
O2 0.064(6) 0.049(6) 0.076(8) 0.002(5) 0.037(6) -0.007(4)
C3 0.059(9) 0.068(11) 0.092(16) -0.016(10) 0.029(9) -0.041(8)
C21 0.051(7) 0.070(8) 0.094(10) -0.005(7) 0.018(7) -0.005(6)
O1 0.063(6) 0.042(6) 0.090(10) -0.010(6) 0.022(6) 0.005(4)
C4 0.059(10) 0.063(10) 0.124(18) 0.010(11) 0.001(11) -0.004(8)
C2 0.051(8) 0.046(9) 0.100(16) 0.000(9) 0.016(8) -0.001(6)
C6 0.071(10) 0.054(9) 0.077(14) -0.009(9) 0.018(9) -0.001(7)
C19 0.076(8) 0.079(8) 0.080(10) -0.004(8) 0.013(8) 0.005(7)
C18 0.089(9) 0.048(7) 0.103(11) 0.000(7) 0.012(9) 0.014(7)
C1 0.062(9) 0.042(9) 0.102(17) -0.003(9) 0.040(10) -0.016(7)
C7 0.031(7) 0.094(13) 0.127(17) -0.015(11) 0.020(8) -0.004(8)
C15 0.059(14) 0.062(14) 0.12(2) 0.000 -0.014(14) 0.000
C5 0.078(12) 0.056(10) 0.107(17) -0.022(10) 0.029(11) -0.028(9)
C10 0.076(7) 0.070(7) 0.082(8) -0.001(6) 0.022(6) 0.016(6)
C11 0.057(6) 0.072(7) 0.074(7) 0.001(6) 0.029(6) 0.012(5)
C12 0.059(6) 0.046(6) 0.072(7) -0.006(6) 0.021(6) 0.015(5)
C13 0.054(6) 0.043(6) 0.069(8) -0.002(5) 0.019(6) 0.009(5)
C8 0.054(6) 0.052(6) 0.075(7) -0.005(6) 0.029(6) 0.005(5)
C9 0.062(6) 0.057(6) 0.082(8) -0.003(6) 0.020(6) 0.006(5)
C16 0.091(9) 0.063(8) 0.110(11) 0.011(8) 0.017(9) 0.003(8)
C17 0.092(8) 0.038(6) 0.110(10) 0.009(6) 0.011(8) 0.020(6)
C14 0.075(14) 0.040(11) 0.10(2) 0.000 0.048(14) 0.000
C20 0.063(7) 0.066(7) 0.087(9) -0.006(7) 0.011(7) -0.008(6)

loop_
_atom_type_symbol
_atom_type_description
_atom_type_scat_dispersion_real
_atom_type_scat_dispersion_imag
_atom_type_scat_source
C C 0.0181 0.0091 'International Tables Vol C Tables 4.2.6.8 and 6.1.1.4'
H H 0.0000 0.0000 'International Tables Vol C Tables 4.2.6.8 and 6.1.1.4'
I I -0.3257 6.8362 'International Tables Vol C Tables 4.2.6.8 and 6.1.1.4'
O O 0.0492 0.0322 'International Tables Vol C Tables 4.2.6.8 and 6.1.1.4'

loop_
_geom_angle_atom_site_label_1
_geom_angle_atom_site_label_2
_geom_angle_atom_site_label_3
_geom_angle
_geom_angle_site_symmetry_1
_geom_angle_site_symmetry_3
_geom_angle_publ_flag
C13 O2 C19 116.3(12) . . ?
C4 C3 H3 116.3 . . ?
C4 C3 C2 127(2) . . ?
C2 C3 H3 116.3 . . ?
C20 C21 I2 175.4(16) . . ?
C1 O1 C16 115.2(12) . . ?
C3 C4 H4 122.6 . . ?
C3 C4 C5 115(2) . . ?
C5 C4 H4 122.6 . . ?
C3 C2 C1 114.0(16) . . ?
C3 C2 C15 126.3(14) . . ?
C1 C2 C15 119.4(17) . . ?
C1 C6 C7 127.3(19) . . ?
C1 C6 C5 114.5(17) . . ?
C5 C6 C7 117.9(16) . . ?
O2 C19 H19A 108.3 . . ?
O2 C19 H19B 108.3 . . ?
O2 C19 C20 115.8(14) . . ?
H19A C19 H19B 107.4 . . ?
C20 C19 H19A 108.3 . . ?
C20 C19 H19B 108.3 . . ?
C17 C18 I1 175.3(17) . . ?
O1 C1 C2 120.3(15) . . ?
O1 C1 C6 115.2(16) . . ?
C6 C1 C2 124.4(19) . . ?
C6 C7 H7A 108.2 . . ?
C6 C7 H7B 108.2 . . ?
C6 C7 C8 116.6(12) . . ?
H7A C7 H7B 107.3 . . ?
C8 C7 H7A 108.2 . . ?
C8 C7 H7B 108.2 . . ?
C2 C15 C2 112(2) . 2_756 ?
C2 C15 H15A 109.1 2_756 . ?
C2 C15 H15A 109.1 . . ?
C2 C15 H15B 109.1 . . ?
C2 C15 H15B 109.1 2_756 . ?
H15A C15 H15B 107.9 . . ?
C4 C5 C6 124.9(19) . . ?
C4 C5 H5 117.5 . . ?
C6 C5 H5 117.5 . . ?
C11 C10 H10 120.0 . . ?
C11 C10 C9 120.0 . . ?
C9 C10 H10 120.0 . . ?
C10 C11 H11 120.0 . . ?
C12 C11 C10 120.0 . . ?
C12 C11 H11 120.0 . . ?
C11 C12 C14 117.0(7) . . ?
C13 C12 C11 120.0 . . ?
C13 C12 C14 122.5(7) . . ?
O2 C13 C12 119.6(7) . . ?
O2 C13 C8 120.4(7) . . ?
C12 C13 C8 120.0 . . ?
C13 C8 C7 119.0(10) . . ?
C13 C8 C9 120.0 . . ?
C9 C8 C7 120.9(10) . . ?
C10 C9 H9 120.0 . . ?
C8 C9 C10 120.0 . . ?
C8 C9 H9 120.0 . . ?
O1 C16 H16A 108.8 . . ?
O1 C16 H16B 108.8 . . ?
H16A C16 H16B 107.7 . . ?
C17 C16 O1 113.9(14) . . ?
C17 C16 H16A 108.8 . . ?
C17 C16 H16B 108.8 . . ?
C18 C17 C16 173(2) . . ?
C12 C14 C12 111.9(16) . 2_756 ?
C12 C14 H14A 109.2 . . ?
C12 C14 H14A 109.2 2_756 . ?
C12 C14 H14B 109.2 2_756 . ?
C12 C14 H14B 109.2 . . ?
H14A C14 H14B 107.9 . . ?
C21 C20 C19 172.2(19) . . ?

loop_
_geom_bond_atom_site_label_1
_geom_bond_atom_site_label_2
_geom_bond_distance
_geom_bond_site_symmetry_2
_geom_bond_publ_flag
I1 C18 2.080(17) . ?
I2 C21 2.021(13) . ?
O2 C19 1.420(14) . ?
O2 C13 1.364(12) . ?
C3 H3 0.9500 . ?
C3 C4 1.35(3) . ?
C3 C2 1.40(2) . ?
C21 C20 1.161(15) . ?
O1 C1 1.38(2) . ?
O1 C16 1.440(15) . ?
C4 H4 0.9500 . ?
C4 C5 1.38(3) . ?
C2 C1 1.40(2) . ?
C2 C15 1.51(2) . ?
C6 C1 1.39(2) . ?
C6 C7 1.46(2) . ?
C6 C5 1.42(3) . ?
C19 H19A 0.9900 . ?
C19 H19B 0.9900 . ?
C19 C20 1.460(15) . ?
C18 C17 1.205(15) . ?
C7 H7A 0.9900 . ?
C7 H7B 0.9900 . ?
C7 C8 1.505(19) . ?
C15 C2 1.51(2) 2_756 ?
C15 H15A 0.9900 . ?
C15 H15B 0.9900 . ?
C5 H5 0.9500 . ?
C10 H10 0.9500 . ?
C10 C11 1.3900 . ?
C10 C9 1.3900 . ?
C11 H11 0.9500 . ?
C11 C12 1.3900 . ?
C12 C13 1.3900 . ?
C12 C14 1.588(13) . ?
C13 C8 1.3900 . ?
C8 C9 1.3900 . ?
C9 H9 0.9500 . ?
C16 H16A 0.9900 . ?
C16 H16B 0.9900 . ?
C16 C17 1.394(13) . ?
C14 C12 1.588(15) 2_756 ?
C14 H14A 0.9900 . ?
C14 H14B 0.9900 . ?
